data_1507992
loop_
_publ_author_name
'Shima, Takanori'
'Luo, Yi'
'Stewart, Timothy'
'Bau, Robert'
'McIntyre, Garry J.'
'Mason, Sax A.'
'Hou, Zhaomin'

_publ_section_title
;
 Molecular heterometallic hydride clusters composed of rare-earth and
 d-transition metals.
;
_journal_issue 10
_journal_name_full 'Nature chemistry'
_journal_page_first 814
_journal_page_last 820
_journal_paper_doi 10.1038/nchem.1147
_journal_volume 3
_journal_year 2011
_chemical_formula_sum 'C65 H116 Mo Si4 Y4'
_chemical_formula_weight 1461.52
_chemical_name_systematic
; 
 ? 
;
_space_group_IT_number 14
_symmetry_cell_setting monoclinic
_symmetry_space_group_name_Hall '-P 2yn'
_symmetry_space_group_name_H-M 'P 1 21/n 1'
_atom_sites_solution_hydrogens geom
_atom_sites_solution_primary direct
_atom_sites_solution_secondary difmap
_audit_creation_method SHELXL-97
_cell_angle_alpha 90.00
_cell_angle_beta 92.3930(10)
_cell_angle_gamma 90.00
_cell_formula_units_Z 4
_cell_length_a 13.2920(8)
_cell_length_b 30.7831(17)
_cell_length_c 17.8644(11)
_cell_measurement_reflns_used 45348
_cell_measurement_temperature 163(2)
_cell_measurement_theta_max 27.58
_cell_measurement_theta_min 1.67
_cell_volume 7303.2(7)
_computing_cell_refinement 'Bruker SMART'
_computing_data_collection 'Bruker SMART'
_computing_data_reduction 'Bruker SAINT'
_computing_molecular_graphics 'Diamond Ver.2.1d'
_computing_publication_material 'Bruker SHELXTL'
_computing_structure_refinement 'SHELXL-97 (Sheldrick, 1997)'
_computing_structure_solution 'SHELXS-97 (Sheldrick, 1990)'
_diffrn_ambient_temperature 163(2)
_diffrn_measured_fraction_theta_full 0.982
_diffrn_measured_fraction_theta_max 0.982
_diffrn_measurement_device_type 'CCD area detector'
_diffrn_measurement_method 'phi and omega scans'
_diffrn_radiation_monochromator graphite
_diffrn_radiation_source 'fine-focus sealed tube'
_diffrn_radiation_type MoK\a
_diffrn_radiation_wavelength 0.71073
_diffrn_reflns_av_R_equivalents 0.0839
_diffrn_reflns_av_sigmaI/netI 0.2145
_diffrn_reflns_limit_h_max 17
_diffrn_reflns_limit_h_min -17
_diffrn_reflns_limit_k_max 25
_diffrn_reflns_limit_k_min -40
_diffrn_reflns_limit_l_max 22
_diffrn_reflns_limit_l_min -22
_diffrn_reflns_number 45348
_diffrn_reflns_theta_full 27.58
_diffrn_reflns_theta_max 27.58
_diffrn_reflns_theta_min 1.67
_exptl_absorpt_coefficient_mu 3.410
_exptl_absorpt_correction_T_max 0.5487
_exptl_absorpt_correction_T_min 0.4277
_exptl_absorpt_correction_type multi-scan
_exptl_absorpt_process_details 'Bruker SADABS'
_exptl_crystal_colour black
_exptl_crystal_density_diffrn 1.329
_exptl_crystal_density_method 'not measured'
_exptl_crystal_description block
_exptl_crystal_F_000 3040
_exptl_crystal_size_max 0.30
_exptl_crystal_size_mid 0.30
_exptl_crystal_size_min 0.20
_refine_diff_density_max 1.035
_refine_diff_density_min -0.861
_refine_diff_density_rms 0.092
_refine_ls_extinction_method none
_refine_ls_goodness_of_fit_ref 1.021
_refine_ls_hydrogen_treatment mixed
_refine_ls_matrix_type full
_refine_ls_number_parameters 668
_refine_ls_number_reflns 16615
_refine_ls_number_restraints 3
_refine_ls_restrained_S_all 1.021
_refine_ls_R_factor_all 0.1455
_refine_ls_R_factor_gt 0.0480
_refine_ls_shift/su_max 0.022
_refine_ls_shift/su_mean 0.001
_refine_ls_structure_factor_coef Fsqd
_refine_ls_weighting_details 'calc w=1/[\s^2^(Fo^2^)+(0.0294P)^2^+0.0000P] where P=(Fo^2^+2Fc^2^)/3'
_refine_ls_weighting_scheme calc
_refine_ls_wR_factor_gt 0.0882
_refine_ls_wR_factor_ref 0.1124
_reflns_number_gt 6749
_reflns_number_total 16615
_reflns_threshold_expression >2sigma(I)
_cod_data_source_file nchem.1147-s9.cif
_cod_data_source_block 5
_cod_depositor_comments
;
The following automatic conversions were performed:

'_symmetry_cell_setting' value 'Monoclinic' changed to 'monoclinic'
according to /home/saulius/struct/CIF-dictionaries/cif_core.dic
dictionary named 'cif_core.dic' version 2.4.1 from
2010-06-29.

'_exptl_absorpt_correction_type' value 'Multi-scan'
changed to 'multi-scan' according to
/home/saulius/struct/CIF-dictionaries/cif_core.dic dictionary named
'cif_core.dic' version 2.4.1 from 2010-06-29.

Automatic conversion script
Id: cif_fix_values 1891 2012-01-12 08:04:46Z andrius 
;
_cod_original_sg_symbol_H-M P2(1)/n
_cod_database_code 1507992

loop_
_symmetry_equiv_pos_as_xyz
'x, y, z'
'-x+1/2, y+1/2, -z+1/2'
'-x, -y, -z'
'x-1/2, -y-1/2, z-1/2'

loop_
_atom_site_label
_atom_site_type_symbol
_atom_site_fract_x
_atom_site_fract_y
_atom_site_fract_z
_atom_site_U_iso_or_equiv
_atom_site_adp_type
_atom_site_occupancy
_atom_site_symmetry_multiplicity
_atom_site_calc_flag
_atom_site_refinement_flags
_atom_site_disorder_assembly
_atom_site_disorder_group
Y1 Y 0.66369(5) 0.048816(19) 0.77625(3) 0.03638(16) Uani 1 1 d . . .
Y2 Y 0.73890(4) 0.127984(19) 0.65184(3) 0.02802(14) Uani 1 1 d . A .
Y3 Y 0.49399(5) 0.12905(2) 0.72828(3) 0.03997(17) Uani 1 1 d . . .
Y4 Y 0.66014(5) 0.223198(18) 0.73042(3) 0.02954(15) Uani 1 1 d . . .
Mo1 Mo 0.68422(4) 0.146169(17) 0.84392(3) 0.03259(14) Uani 1 1 d . . .
Si1 Si 0.87150(16) -0.03743(6) 0.86004(14) 0.0605(6) Uani 1 1 d . . .
Si2 Si 0.99472(16) 0.10163(8) 0.58504(13) 0.0622(6) Uani 1 1 d . . .
Si3 Si 0.26042(16) 0.16334(7) 0.83961(11) 0.0482(5) Uani 1 1 d . . .
Si4 Si 0.87746(14) 0.31427(6) 0.73693(11) 0.0399(5) Uani 1 1 d . . .
C1 C 0.6546(6) 0.1394(2) 0.9691(3) 0.0491(19) Uani 1 1 d . . .
C2 C 0.6784(6) 0.1835(2) 0.9604(3) 0.0406(17) Uani 1 1 d . . .
C3 C 0.7766(6) 0.1857(2) 0.9351(3) 0.0416(17) Uani 1 1 d . . .
C4 C 0.8153(5) 0.1436(2) 0.9289(3) 0.0435(18) Uani 1 1 d . . .
C5 C 0.7399(6) 0.1145(2) 0.9503(3) 0.049(2) Uani 1 1 d . . .
C6 C 0.5605(7) 0.1217(3) 1.0029(4) 0.089(3) Uani 1 1 d . . .
H6A H 0.5694 0.1213 1.0576 0.133 Uiso 1 1 calc R . .
H6B H 0.5481 0.0920 0.9847 0.133 Uiso 1 1 calc R . .
H6C H 0.5029 0.1401 0.9882 0.133 Uiso 1 1 calc R . .
C7 C 0.6142(6) 0.2212(2) 0.9816(4) 0.064(2) Uani 1 1 d . . .
H7A H 0.6388 0.2329 1.0300 0.097 Uiso 1 1 calc R . .
H7B H 0.5443 0.2116 0.9853 0.097 Uiso 1 1 calc R . .
H7C H 0.6174 0.2439 0.9433 0.097 Uiso 1 1 calc R . .
C8 C 0.8381(6) 0.2261(2) 0.9254(4) 0.070(2) Uani 1 1 d . . .
H8A H 0.7932 0.2507 0.9138 0.105 Uiso 1 1 calc R . .
H8B H 0.8838 0.2219 0.8844 0.105 Uiso 1 1 calc R . .
H8C H 0.8775 0.2321 0.9719 0.105 Uiso 1 1 calc R . .
C9 C 0.9224(6) 0.1318(3) 0.9153(4) 0.078(3) Uani 1 1 d . . .
H9A H 0.9542 0.1553 0.8880 0.117 Uiso 1 1 calc R . .
H9B H 0.9239 0.1050 0.8857 0.117 Uiso 1 1 calc R . .
H9C H 0.9590 0.1272 0.9634 0.117 Uiso 1 1 calc R . .
C10 C 0.7555(8) 0.0669(2) 0.9668(4) 0.100(4) Uani 1 1 d . . .
H10A H 0.6900 0.0525 0.9701 0.150 Uiso 1 1 calc R . .
H10B H 0.7939 0.0635 1.0145 0.150 Uiso 1 1 calc R . .
H10C H 0.7928 0.0535 0.9266 0.150 Uiso 1 1 calc R . .
C11 C 0.7418(6) -0.0278(2) 0.8202(4) 0.0587(10) Uani 1 1 d . . .
C12 C 0.6488(6) -0.0241(2) 0.8568(5) 0.0587(10) Uani 1 1 d . . .
C13 C 0.5705(6) -0.0254(2) 0.8039(5) 0.0587(10) Uani 1 1 d . . .
C14 C 0.6103(6) -0.0308(2) 0.7352(5) 0.0587(10) Uani 1 1 d . . .
C15 C 0.7123(6) -0.0319(2) 0.7426(5) 0.0587(10) Uani 1 1 d . . .
C16 C 0.6324(8) -0.0286(3) 0.9405(5) 0.124(2) Uani 1 1 d . . .
H16A H 0.5918 -0.0041 0.9573 0.186 Uiso 1 1 calc R . .
H16B H 0.6977 -0.0286 0.9681 0.186 Uiso 1 1 calc R . .
H16C H 0.5973 -0.0559 0.9499 0.186 Uiso 1 1 calc R . .
C17 C 0.4598(8) -0.0283(3) 0.8213(6) 0.124(2) Uani 1 1 d . . .
H17A H 0.4439 -0.0580 0.8363 0.186 Uiso 1 1 calc R . .
H17B H 0.4185 -0.0204 0.7766 0.186 Uiso 1 1 calc R . .
H17C H 0.4457 -0.0083 0.8622 0.186 Uiso 1 1 calc R . .
C18 C 0.5492(8) -0.0360(3) 0.6611(6) 0.124(2) Uani 1 1 d . . .
H18A H 0.5095 -0.0097 0.6511 0.186 Uiso 1 1 calc R . .
H18B H 0.5040 -0.0610 0.6644 0.186 Uiso 1 1 calc R . .
H18C H 0.5951 -0.0407 0.6203 0.186 Uiso 1 1 calc R . .
C19 C 0.7890(8) -0.0429(3) 0.6834(6) 0.124(2) Uani 1 1 d . . .
H19A H 0.8182 -0.0716 0.6940 0.186 Uiso 1 1 calc R . .
H19B H 0.8426 -0.0210 0.6848 0.186 Uiso 1 1 calc R . .
H19C H 0.7551 -0.0431 0.6336 0.186 Uiso 1 1 calc R . .
C20 C 0.9123(6) -0.0922(2) 0.8325(6) 0.117(4) Uani 1 1 d . . .
H20A H 0.9198 -0.0931 0.7782 0.175 Uiso 1 1 calc R . .
H20B H 0.8618 -0.1135 0.8466 0.175 Uiso 1 1 calc R . .
H20C H 0.9770 -0.0990 0.8582 0.175 Uiso 1 1 calc R . .
C21 C 0.8851(7) -0.0383(3) 0.9653(4) 0.100(3) Uani 1 1 d . . .
H21A H 0.9551 -0.0447 0.9807 0.151 Uiso 1 1 calc R . .
H21B H 0.8410 -0.0607 0.9849 0.151 Uiso 1 1 calc R . .
H21C H 0.8661 -0.0098 0.9851 0.151 Uiso 1 1 calc R . .
C22 C 0.9607(6) 0.0039(2) 0.8269(4) 0.072(2) Uani 1 1 d . . .
H22A H 1.0253 0.0010 0.8549 0.107 Uiso 1 1 calc R . .
H22B H 0.9332 0.0330 0.8350 0.107 Uiso 1 1 calc R . .
H22C H 0.9708 -0.0004 0.7734 0.107 Uiso 1 1 calc R . .
C23 C 0.8646(5) 0.1112(2) 0.5475(3) 0.0332(15) Uani 1 1 d . A .
C24 C 0.8247(5) 0.1528(2) 0.5274(3) 0.0364(16) Uani 1 1 d . . .
C25 C 0.7233(5) 0.1489(2) 0.5073(3) 0.0422(17) Uani 1 1 d . A .
C26 C 0.6967(5) 0.1046(2) 0.5114(3) 0.0396(17) Uani 1 1 d . . .
C27 C 0.7837(5) 0.0813(2) 0.5350(3) 0.0400(17) Uani 1 1 d . A .
C28 C 0.8855(5) 0.1948(2) 0.5217(4) 0.058(2) Uani 1 1 d . B .
H28A H 0.9248 0.1939 0.4765 0.088 Uiso 1 1 calc R . .
H28B H 0.9312 0.1976 0.5659 0.088 Uiso 1 1 calc R . .
H28C H 0.8395 0.2197 0.5190 0.088 Uiso 1 1 calc R . .
C29 C 0.6544(5) 0.1860(2) 0.4795(3) 0.062(2) Uani 1 1 d . . .
H29A H 0.6511 0.2083 0.5185 0.093 Uiso 1 1 calc R B .
H29B H 0.5867 0.1746 0.4678 0.093 Uiso 1 1 calc R . .
H29C H 0.6814 0.1988 0.4343 0.093 Uiso 1 1 calc R . .
C30 C 0.5976(5) 0.0856(3) 0.4859(4) 0.073(3) Uani 1 1 d . B .
H30A H 0.5430 0.1041 0.5029 0.109 Uiso 1 1 calc R . .
H30B H 0.5911 0.0564 0.5069 0.109 Uiso 1 1 calc R . .
H30C H 0.5939 0.0840 0.4310 0.109 Uiso 1 1 calc R . .
C31 C 0.7888(6) 0.0324(2) 0.5370(4) 0.072(3) Uani 1 1 d . A 1
H31A H 0.7218 0.0206 0.5454 0.107 Uiso 1 1 calc R A 1
H31B H 0.8358 0.0232 0.5777 0.107 Uiso 1 1 calc R A 1
H31C H 0.8123 0.0216 0.4891 0.107 Uiso 1 1 calc R A 1
C32 C 1.018(2) 0.0400(7) 0.6152(13) 0.109(5) Uani 0.50 1 d PD B 2
H32A H 1.0899 0.0335 0.6154 0.163 Uiso 0.50 1 calc PR B 2
H32B H 0.9816 0.0208 0.5795 0.163 Uiso 0.50 1 calc PR B 2
H32C H 0.9929 0.0353 0.6654 0.163 Uiso 0.50 1 calc PR B 2
C33 C 1.0799(15) 0.1058(6) 0.5088(11) 0.109(5) Uani 0.50 1 d PD B 2
H33A H 1.0867 0.1363 0.4943 0.163 Uiso 0.50 1 calc PR B 2
H33B H 1.0532 0.0889 0.4659 0.163 Uiso 0.50 1 calc PR B 2
H33C H 1.1461 0.0943 0.5251 0.163 Uiso 0.50 1 calc PR B 2
C34 C 1.0217(17) 0.1308(7) 0.6679(11) 0.109(5) Uani 0.50 1 d PD B 2
H34A H 1.0730 0.1153 0.6985 0.163 Uiso 0.50 1 calc PR B 2
H34B H 0.9603 0.1337 0.6960 0.163 Uiso 0.50 1 calc PR B 2
H34C H 1.0469 0.1597 0.6555 0.163 Uiso 0.50 1 calc PR B 2
C32A C 1.0881(12) 0.1337(6) 0.5450(9) 0.089(4) Uani 0.50 1 d PD B 3
H32D H 1.1548 0.1225 0.5603 0.133 Uiso 0.50 1 calc PR B 3
H32E H 1.0819 0.1638 0.5621 0.133 Uiso 0.50 1 calc PR B 3
H32F H 1.0796 0.1327 0.4903 0.133 Uiso 0.50 1 calc PR B 3
C33A C 0.9924(15) 0.1219(7) 0.6919(10) 0.089(4) Uani 0.50 1 d PD B 3
H33D H 1.0603 0.1198 0.7152 0.133 Uiso 0.50 1 calc PR B 3
H33E H 0.9463 0.1036 0.7194 0.133 Uiso 0.50 1 calc PR B 3
H33F H 0.9694 0.1521 0.6931 0.133 Uiso 0.50 1 calc PR B 3
C34A C 1.029(2) 0.0445(7) 0.5941(13) 0.089(4) Uani 0.50 1 d PD B 3
H34D H 1.0626 0.0351 0.5491 0.133 Uiso 0.50 1 calc PR B 3
H34E H 0.9681 0.0271 0.6001 0.133 Uiso 0.50 1 calc PR B 3
H34F H 1.0747 0.0406 0.6381 0.133 Uiso 0.50 1 calc PR B 3
C35 C 0.3017(4) 0.1422(2) 0.7480(3) 0.0350(15) Uani 1 1 d . . .
C36 C 0.3259(5) 0.1691(2) 0.6859(4) 0.0391(16) Uani 1 1 d . . .
C37 C 0.3464(5) 0.1428(2) 0.6249(3) 0.0390(16) Uani 1 1 d . . .
C38 C 0.3358(4) 0.0993(2) 0.6463(3) 0.0364(16) Uani 1 1 d . . .
C39 C 0.3087(4) 0.09902(19) 0.7220(4) 0.0333(15) Uani 1 1 d . . .
C40 C 0.3190(7) 0.2176(2) 0.6824(4) 0.083(3) Uani 1 1 d . . .
H40A H 0.3647 0.2285 0.6451 0.124 Uiso 1 1 calc R . .
H40B H 0.3380 0.2298 0.7316 0.124 Uiso 1 1 calc R . .
H40C H 0.2498 0.2261 0.6681 0.124 Uiso 1 1 calc R . .
C41 C 0.3650(5) 0.1594(2) 0.5467(3) 0.063(2) Uani 1 1 d . . .
H41A H 0.3021 0.1708 0.5240 0.095 Uiso 1 1 calc R . .
H41B H 0.3893 0.1355 0.5160 0.095 Uiso 1 1 calc R . .
H41C H 0.4157 0.1825 0.5496 0.095 Uiso 1 1 calc R . .
C42 C 0.3456(5) 0.0602(2) 0.5959(4) 0.059(2) Uani 1 1 d . . .
H42A H 0.3226 0.0342 0.6217 0.088 Uiso 1 1 calc R . .
H42B H 0.4162 0.0565 0.5835 0.088 Uiso 1 1 calc R . .
H42C H 0.3043 0.0645 0.5497 0.088 Uiso 1 1 calc R . .
C43 C 0.2795(5) 0.0577(2) 0.7640(4) 0.056(2) Uani 1 1 d . . .
H43A H 0.2066 0.0575 0.7704 0.085 Uiso 1 1 calc R . .
H43B H 0.3147 0.0571 0.8133 0.085 Uiso 1 1 calc R . .
H43C H 0.2985 0.0321 0.7352 0.085 Uiso 1 1 calc R . .
C44 C 0.2279(8) 0.1202(3) 0.9050(4) 0.118(4) Uani 1 1 d . . .
H44A H 0.1811 0.0998 0.8798 0.177 Uiso 1 1 calc R . .
H44B H 0.1961 0.1330 0.9483 0.177 Uiso 1 1 calc R . .
H44C H 0.2892 0.1047 0.9218 0.177 Uiso 1 1 calc R . .
C45 C 0.3582(6) 0.1992(3) 0.8859(4) 0.085(3) Uani 1 1 d . . .
H45A H 0.3430 0.2033 0.9387 0.127 Uiso 1 1 calc R . .
H45B H 0.3580 0.2275 0.8607 0.127 Uiso 1 1 calc R . .
H45C H 0.4246 0.1857 0.8826 0.127 Uiso 1 1 calc R . .
C46 C 0.1451(6) 0.1983(3) 0.8249(5) 0.098(3) Uani 1 1 d . . .
H46A H 0.0948 0.1828 0.7934 0.146 Uiso 1 1 calc R . .
H46B H 0.1635 0.2255 0.8003 0.146 Uiso 1 1 calc R . .
H46C H 0.1170 0.2049 0.8735 0.146 Uiso 1 1 calc R . .
C47 C 0.7406(5) 0.30188(18) 0.7260(3) 0.0325(7) Uani 1 1 d . . .
C48 C 0.6894(5) 0.29518(18) 0.6542(3) 0.0325(7) Uani 1 1 d . . .
C49 C 0.5861(5) 0.29364(18) 0.6634(3) 0.0325(7) Uani 1 1 d . . .
C50 C 0.5681(5) 0.30011(18) 0.7401(3) 0.0325(7) Uani 1 1 d . . .
C51 C 0.6628(5) 0.30532(17) 0.7780(3) 0.0325(7) Uani 1 1 d . . .
C52 C 0.7369(6) 0.2953(2) 0.5795(3) 0.054(2) Uani 1 1 d . . .
H52A H 0.6969 0.2772 0.5442 0.080 Uiso 1 1 calc R . .
H52B H 0.8054 0.2836 0.5850 0.080 Uiso 1 1 calc R . .
H52C H 0.7395 0.3251 0.5604 0.080 Uiso 1 1 calc R . .
C53 C 0.5059(5) 0.2928(2) 0.5995(4) 0.058(2) Uani 1 1 d . . .
H53A H 0.5151 0.3179 0.5667 0.087 Uiso 1 1 calc R . .
H53B H 0.4389 0.2941 0.6203 0.087 Uiso 1 1 calc R . .
H53C H 0.5124 0.2660 0.5707 0.087 Uiso 1 1 calc R . .
C54 C 0.4681(5) 0.3072(2) 0.7750(4) 0.056(2) Uani 1 1 d . . .
H54A H 0.4634 0.2884 0.8190 0.084 Uiso 1 1 calc R . .
H54B H 0.4135 0.3001 0.7384 0.084 Uiso 1 1 calc R . .
H54C H 0.4623 0.3376 0.7903 0.084 Uiso 1 1 calc R . .
C55 C 0.6724(5) 0.32066(19) 0.8588(3) 0.0501(19) Uani 1 1 d . . .
H55A H 0.6680 0.3524 0.8603 0.075 Uiso 1 1 calc R . .
H55B H 0.7374 0.3113 0.8812 0.075 Uiso 1 1 calc R . .
H55C H 0.6178 0.3081 0.8871 0.075 Uiso 1 1 calc R . .
C56 C 0.9085(5) 0.3599(2) 0.6746(4) 0.059(2) Uani 1 1 d . . .
H56A H 0.8966 0.3511 0.6223 0.089 Uiso 1 1 calc R . .
H56B H 0.9794 0.3679 0.6832 0.089 Uiso 1 1 calc R . .
H56C H 0.8658 0.3849 0.6854 0.089 Uiso 1 1 calc R . .
C57 C 0.9540(5) 0.2660(2) 0.7135(4) 0.070(2) Uani 1 1 d . . .
H57A H 0.9411 0.2425 0.7488 0.105 Uiso 1 1 calc R . .
H57B H 1.0256 0.2737 0.7169 0.105 Uiso 1 1 calc R . .
H57C H 0.9356 0.2564 0.6624 0.105 Uiso 1 1 calc R . .
C58 C 0.9191(5) 0.3323(2) 0.8328(4) 0.065(2) Uani 1 1 d . . .
H58A H 0.8732 0.3548 0.8499 0.098 Uiso 1 1 calc R . .
H58B H 0.9875 0.3441 0.8317 0.098 Uiso 1 1 calc R . .
H58C H 0.9185 0.3075 0.8671 0.098 Uiso 1 1 calc R . .
C59 C 0.8313(7) 0.0590(3) 0.3244(5) 0.097(3) Uani 1 1 d . . .
H59A H 0.8886 0.0700 0.3551 0.146 Uiso 1 1 calc R . .
H59B H 0.8535 0.0351 0.2929 0.146 Uiso 1 1 calc R . .
H59C H 0.7790 0.0486 0.3570 0.146 Uiso 1 1 calc R . .
C60 C 0.7897(6) 0.0947(3) 0.2759(4) 0.059(2) Uani 1 1 d . . .
C61 C 0.8001(6) 0.0939(3) 0.1995(4) 0.065(2) Uani 1 1 d . . .
H61 H 0.8313 0.0696 0.1773 0.078 Uiso 1 1 calc R . .
C62 C 0.7665(6) 0.1271(3) 0.1553(4) 0.072(3) Uani 1 1 d . . .
H62 H 0.7772 0.1266 0.1030 0.086 Uiso 1 1 calc R . .
C63 C 0.7174(6) 0.1615(3) 0.1858(5) 0.074(3) Uani 1 1 d . . .
H63 H 0.6917 0.1843 0.1547 0.089 Uiso 1 1 calc R . .
C64 C 0.7058(6) 0.1626(3) 0.2614(6) 0.075(3) Uani 1 1 d . . .
H64 H 0.6734 0.1866 0.2837 0.090 Uiso 1 1 calc R . .
C65 C 0.7408(6) 0.1294(3) 0.3041(4) 0.060(2) Uani 1 1 d . . .
H65 H 0.7308 0.1302 0.3564 0.072 Uiso 1 1 calc R . .
H2 H 0.598(4) 0.0900(17) 0.672(3) 0.050 Uiso 1 1 d . . .
H3 H 0.586(4) 0.1698(17) 0.664(3) 0.050 Uiso 1 1 d . . .
H4 H 0.524(4) 0.0605(17) 0.756(3) 0.050 Uiso 1 1 d . . .
H5 H 0.769(4) 0.0622(17) 0.704(3) 0.050 Uiso 1 1 d . . .
H6 H 0.761(4) 0.1980(16) 0.662(3) 0.050 Uiso 1 1 d . . .
H8 H 0.745(4) 0.1138(17) 0.799(3) 0.050 Uiso 1 1 d . . .
H9 H 0.588(4) 0.1054(16) 0.831(3) 0.050 Uiso 1 1 d . . .
H10 H 0.743(4) 0.1744(17) 0.793(3) 0.050 Uiso 1 1 d . . .
H11 H 0.595(4) 0.1771(17) 0.817(3) 0.050 Uiso 1 1 d . . .

loop_
_atom_site_aniso_label
_atom_site_aniso_U_11
_atom_site_aniso_U_22
_atom_site_aniso_U_33
_atom_site_aniso_U_23
_atom_site_aniso_U_13
_atom_site_aniso_U_12
Y1 0.0419(4) 0.0226(3) 0.0442(4) 0.0048(3) -0.0045(3) -0.0002(3)
Y2 0.0311(3) 0.0266(3) 0.0263(3) -0.0017(3) 0.0006(3) 0.0008(3)
Y3 0.0297(3) 0.0598(5) 0.0302(3) -0.0024(3) -0.0015(3) -0.0093(3)
Y4 0.0373(4) 0.0226(3) 0.0288(3) -0.0001(3) 0.0034(3) -0.0013(3)
Mo1 0.0411(3) 0.0306(3) 0.0261(3) 0.0002(2) 0.0022(3) -0.0036(3)
Si1 0.0418(13) 0.0314(12) 0.108(2) 0.0094(12) 0.0022(13) 0.0016(10)
Si2 0.0403(13) 0.0815(18) 0.0641(15) -0.0037(12) -0.0042(12) 0.0108(12)
Si3 0.0458(13) 0.0514(13) 0.0481(12) -0.0047(10) 0.0110(10) -0.0001(10)
Si4 0.0401(11) 0.0278(11) 0.0515(12) -0.0007(9) -0.0009(9) -0.0034(9)
C1 0.071(5) 0.050(5) 0.027(4) -0.001(3) 0.013(4) -0.016(4)
C2 0.064(5) 0.038(4) 0.020(3) -0.009(3) -0.004(3) 0.006(4)
C3 0.063(5) 0.031(4) 0.030(4) -0.002(3) -0.008(4) -0.006(4)
C4 0.050(5) 0.047(5) 0.033(4) -0.006(3) -0.010(3) 0.010(4)
C5 0.090(6) 0.034(4) 0.023(3) -0.002(3) 0.001(4) 0.006(4)
C6 0.123(8) 0.108(8) 0.038(5) 0.000(5) 0.034(5) -0.033(6)
C7 0.081(6) 0.064(6) 0.047(4) -0.019(4) -0.003(4) 0.025(5)
C8 0.084(6) 0.052(5) 0.071(5) -0.002(4) -0.024(5) -0.016(5)
C9 0.087(7) 0.074(6) 0.070(6) -0.025(4) -0.031(5) 0.013(5)
C10 0.199(11) 0.042(5) 0.057(6) 0.012(4) -0.014(6) 0.014(6)
C11 0.069(3) 0.0228(17) 0.083(3) 0.0118(19) -0.016(2) -0.0048(19)
C12 0.069(3) 0.0228(17) 0.083(3) 0.0118(19) -0.016(2) -0.0048(19)
C13 0.069(3) 0.0228(17) 0.083(3) 0.0118(19) -0.016(2) -0.0048(19)
C14 0.069(3) 0.0228(17) 0.083(3) 0.0118(19) -0.016(2) -0.0048(19)
C15 0.069(3) 0.0228(17) 0.083(3) 0.0118(19) -0.016(2) -0.0048(19)
C16 0.176(6) 0.045(3) 0.149(5) 0.022(3) -0.017(4) -0.001(3)
C17 0.176(6) 0.045(3) 0.149(5) 0.022(3) -0.017(4) -0.001(3)
C18 0.176(6) 0.045(3) 0.149(5) 0.022(3) -0.017(4) -0.001(3)
C19 0.176(6) 0.045(3) 0.149(5) 0.022(3) -0.017(4) -0.001(3)
C20 0.065(6) 0.036(5) 0.245(13) -0.016(6) -0.031(7) 0.010(5)
C21 0.099(8) 0.100(8) 0.098(7) 0.050(6) -0.037(6) -0.004(6)
C22 0.071(6) 0.045(5) 0.099(7) -0.012(4) 0.024(5) -0.007(4)
C23 0.036(4) 0.035(4) 0.028(3) -0.002(3) 0.003(3) 0.006(3)
C24 0.043(4) 0.047(5) 0.020(3) -0.003(3) 0.006(3) -0.001(4)
C25 0.055(5) 0.050(5) 0.021(3) -0.007(3) -0.003(3) 0.008(4)
C26 0.036(4) 0.062(5) 0.020(3) -0.015(3) 0.000(3) -0.014(4)
C27 0.056(5) 0.035(4) 0.029(4) -0.008(3) 0.009(3) 0.004(4)
C28 0.077(6) 0.043(5) 0.057(5) 0.003(4) 0.027(4) -0.008(4)
C29 0.074(6) 0.077(6) 0.034(4) 0.002(4) -0.002(4) 0.019(5)
C30 0.056(5) 0.105(7) 0.057(5) -0.017(5) -0.006(4) -0.026(5)
C31 0.113(8) 0.050(5) 0.054(5) -0.011(4) 0.016(5) 0.000(5)
C32 0.092(11) 0.138(13) 0.095(12) 0.027(8) -0.001(9) 0.054(9)
C33 0.092(11) 0.138(13) 0.095(12) 0.027(8) -0.001(9) 0.054(9)
C34 0.092(11) 0.138(13) 0.095(12) 0.027(8) -0.001(9) 0.054(9)
C32A 0.052(8) 0.134(11) 0.079(9) 0.044(7) -0.008(6) -0.016(8)
C33A 0.052(8) 0.134(11) 0.079(9) 0.044(7) -0.008(6) -0.016(8)
C34A 0.052(8) 0.134(11) 0.079(9) 0.044(7) -0.008(6) -0.016(8)
C35 0.034(4) 0.028(4) 0.044(4) 0.002(3) 0.004(3) 0.001(3)
C36 0.045(4) 0.026(4) 0.047(4) 0.003(3) 0.005(3) -0.004(3)
C37 0.032(4) 0.052(5) 0.032(4) 0.005(3) -0.004(3) -0.007(3)
C38 0.025(4) 0.042(4) 0.042(4) -0.009(3) -0.006(3) -0.003(3)
C39 0.025(3) 0.027(4) 0.047(4) 0.004(3) -0.001(3) -0.001(3)
C40 0.136(9) 0.046(5) 0.068(6) 0.008(4) 0.025(6) -0.007(5)
C41 0.052(5) 0.097(7) 0.039(4) 0.016(4) -0.001(4) -0.001(5)
C42 0.050(5) 0.065(6) 0.061(5) -0.024(4) -0.002(4) 0.003(4)
C43 0.050(5) 0.042(5) 0.077(6) 0.004(4) 0.007(4) -0.006(4)
C44 0.233(13) 0.067(7) 0.059(6) -0.006(5) 0.062(7) -0.029(7)
C45 0.080(7) 0.124(8) 0.050(5) -0.036(5) 0.014(5) -0.027(6)
C46 0.070(7) 0.114(8) 0.109(8) -0.028(6) 0.019(6) 0.010(6)
C47 0.0390(18) 0.0207(15) 0.0376(16) 0.0033(13) 0.0003(14) -0.0002(14)
C48 0.0390(18) 0.0207(15) 0.0376(16) 0.0033(13) 0.0003(14) -0.0002(14)
C49 0.0390(18) 0.0207(15) 0.0376(16) 0.0033(13) 0.0003(14) -0.0002(14)
C50 0.0390(18) 0.0207(15) 0.0376(16) 0.0033(13) 0.0003(14) -0.0002(14)
C51 0.0390(18) 0.0207(15) 0.0376(16) 0.0033(13) 0.0003(14) -0.0002(14)
C52 0.086(6) 0.036(4) 0.039(4) -0.001(3) 0.002(4) -0.002(4)
C53 0.058(5) 0.051(5) 0.064(5) 0.011(4) -0.018(4) -0.002(4)
C54 0.043(5) 0.042(5) 0.084(6) -0.001(4) 0.014(4) 0.002(4)
C55 0.082(6) 0.028(4) 0.041(4) 0.001(3) 0.006(4) 0.000(4)
C56 0.044(4) 0.057(5) 0.078(5) 0.003(4) 0.017(4) -0.007(4)
C57 0.043(5) 0.042(5) 0.124(7) -0.016(5) -0.017(5) 0.002(4)
C58 0.059(5) 0.065(6) 0.069(5) 0.002(4) -0.018(4) -0.028(4)
C59 0.137(9) 0.061(7) 0.094(7) 0.001(5) 0.003(7) 0.008(6)
C60 0.061(6) 0.062(6) 0.055(5) -0.001(4) 0.009(4) -0.004(4)
C61 0.065(6) 0.075(6) 0.056(5) -0.019(5) 0.007(5) -0.004(5)
C62 0.080(7) 0.093(8) 0.042(5) -0.008(5) 0.003(5) -0.007(6)
C63 0.064(6) 0.075(7) 0.082(7) 0.021(5) -0.014(6) -0.012(5)
C64 0.057(6) 0.067(7) 0.102(8) 0.005(6) 0.006(6) 0.001(5)
C65 0.066(6) 0.061(6) 0.055(5) -0.004(4) 0.020(4) -0.012(5)

loop_
_atom_type_symbol
_atom_type_description
_atom_type_scat_dispersion_real
_atom_type_scat_dispersion_imag
_atom_type_scat_source
C C 0.0033 0.0016 'International Tables Vol C Tables 4.2.6.8 and 6.1.1.4'
H H 0.0000 0.0000 'International Tables Vol C Tables 4.2.6.8 and 6.1.1.4'
Si Si 0.0817 0.0704 'International Tables Vol C Tables 4.2.6.8 and 6.1.1.4'
Y Y -2.7962 3.5667 'International Tables Vol C Tables 4.2.6.8 and 6.1.1.4'
Mo Mo -1.6832 0.6857 'International Tables Vol C Tables 4.2.6.8 and 6.1.1.4'

loop_
_geom_angle_atom_site_label_1
_geom_angle_atom_site_label_2
_geom_angle_atom_site_label_3
_geom_angle
C15 Y1 C14 29.7(2)
C15 Y1 C13 49.7(3)
C14 Y1 C13 29.9(2)
C15 Y1 C12 50.1(2)
C14 Y1 C12 49.3(2)
C13 Y1 C12 29.9(2)
C15 Y1 C11 31.1(2)
C14 Y1 C11 50.4(2)
C13 Y1 C11 50.7(2)
C12 Y1 C11 30.9(2)
C15 Y1 Mo1 159.59(17)
C14 Y1 Mo1 167.89(19)
C13 Y1 Mo1 139.42(19)
C12 Y1 Mo1 125.58(17)
C11 Y1 Mo1 132.80(16)
C15 Y1 Y3 141.70(16)
C14 Y1 Y3 115.59(17)
C13 Y1 Y3 111.03(17)
C12 Y1 Y3 132.47(18)
C11 Y1 Y3 161.66(17)
Mo1 Y1 Y3 58.075(18)
C15 Y1 Y2 115.76(18)
C14 Y1 Y2 123.61(18)
C13 Y1 Y2 150.65(17)
C12 Y1 Y2 164.09(19)
C11 Y1 Y2 133.33(18)
Mo1 Y1 Y2 64.380(17)
Y3 Y1 Y2 62.526(18)
C23 Y2 C27 31.62(18)
C23 Y2 C26 52.05(19)
C27 Y2 C26 31.03(19)
C23 Y2 C24 31.48(17)
C27 Y2 C24 51.0(2)
C26 Y2 C24 50.63(19)
C23 Y2 C25 51.71(19)
C27 Y2 C25 51.1(2)
C26 Y2 C25 30.85(18)
C24 Y2 C25 30.21(18)
C23 Y2 Y4 132.64(14)
C27 Y2 Y4 151.21(14)
C26 Y2 Y4 124.30(16)
C24 Y2 Y4 104.21(14)
C25 Y2 Y4 100.20(15)
C23 Y2 Y1 121.92(14)
C27 Y2 Y1 101.90(15)
C26 Y2 Y1 111.13(15)
C24 Y2 Y1 152.10(14)
C25 Y2 Y1 141.09(16)
Y4 Y2 Y1 103.69(2)
C23 Y2 Mo1 151.42(13)
C27 Y2 Mo1 155.53(14)
C26 Y2 Mo1 155.11(14)
C24 Y2 Mo1 150.38(14)
C25 Y2 Mo1 151.78(15)
Y4 Y2 Mo1 52.918(15)
Y1 Y2 Mo1 54.633(16)
C23 Y2 Y3 153.40(13)
C27 Y2 Y3 123.27(16)
C26 Y2 Y3 101.76(14)
C24 Y2 Y3 138.23(14)
C25 Y2 Y3 109.41(15)
Y4 Y2 Y3 62.534(18)
Y1 Y2 Y3 58.138(18)
Mo1 Y2 Y3 53.797(16)
H11 Y3 C35 108.8(12)
H11 Y3 C39 135.1(12)
C35 Y3 C39 31.18(17)
H11 Y3 C36 109.2(12)
C35 Y3 C36 31.60(17)
C39 Y3 C36 50.99(18)
H11 Y3 C37 134.4(12)
C35 Y3 C37 51.53(19)
C39 Y3 C37 50.70(18)
C36 Y3 C37 30.45(18)
H11 Y3 C38 158.9(12)
C35 Y3 C38 51.57(19)
C39 Y3 C38 30.92(17)
C36 Y3 C38 50.53(19)
C37 Y3 C38 30.36(18)
H11 Y3 Mo1 28.5(12)
C35 Y3 Mo1 128.84(13)
C39 Y3 Mo1 142.09(14)
C36 Y3 Mo1 137.46(14)
C37 Y3 Mo1 161.08(15)
C38 Y3 Mo1 168.47(14)
H11 Y3 Y1 86.5(12)
C35 Y3 Y1 135.32(13)
C39 Y3 Y1 111.26(13)
C36 Y3 Y1 161.73(14)
C37 Y3 Y1 137.99(15)
C38 Y3 Y1 112.62(14)
Mo1 Y3 Y1 58.013(17)
H11 Y3 Y2 77.0(12)
C35 Y3 Y2 163.27(13)
C39 Y3 Y2 147.70(14)
C36 Y3 Y2 131.90(14)
C37 Y3 Y2 112.99(14)
C38 Y3 Y2 119.65(14)
Mo1 Y3 Y2 63.081(18)
Y1 Y3 Y2 59.336(18)
H11 Y3 Y4 38.5(12)
C35 Y3 Y4 117.98(13)
C39 Y3 Y4 147.86(13)
C36 Y3 Y4 97.90(14)
C37 Y3 Y4 107.99(14)
C38 Y3 Y4 137.79(14)
Mo1 Y3 Y4 53.660(16)
Y1 Y3 Y4 100.26(2)
Y2 Y3 Y4 56.712(16)
C48 Y4 C49 30.49(17)
C48 Y4 C47 31.66(16)
C49 Y4 C47 51.73(18)
C48 Y4 C51 50.82(18)
C49 Y4 C51 50.76(17)
C47 Y4 C51 31.03(17)
C48 Y4 C50 50.76(18)
C49 Y4 C50 30.84(16)
C47 Y4 C50 51.60(18)
C51 Y4 C50 30.69(16)
C48 Y4 Mo1 163.36(13)
C49 Y4 Mo1 160.13(14)
C47 Y4 Mo1 132.96(12)
C51 Y4 Mo1 120.81(13)
C50 Y4 Mo1 131.61(13)
C48 Y4 Y2 116.88(13)
C49 Y4 Y2 128.95(13)
C47 Y4 Y2 129.65(14)
C51 Y4 Y2 160.00(14)
C50 Y4 Y2 158.56(13)
Mo1 Y4 Y2 65.986(18)
C48 Y4 Y3 139.92(13)
C49 Y4 Y3 115.68(13)
C47 Y4 Y3 166.40(13)
C51 Y4 Y3 139.23(14)
C50 Y4 Y3 115.24(13)
Mo1 Y4 Y3 56.583(17)
Y2 Y4 Y3 60.755(17)
C5 Mo1 C4 36.5(2)
C5 Mo1 C1 36.5(2)
C4 Mo1 C1 60.2(3)
C5 Mo1 C3 59.3(2)
C4 Mo1 C3 35.4(2)
C1 Mo1 C3 58.4(2)
C5 Mo1 C2 59.3(2)
C4 Mo1 C2 58.9(2)
C1 Mo1 C2 34.9(2)
C3 Mo1 C2 34.5(2)
C5 Mo1 Y4 154.61(19)
C4 Mo1 Y4 121.04(19)
C1 Mo1 Y4 133.10(19)
C3 Mo1 Y4 95.34(15)
C2 Mo1 Y4 101.20(16)
C5 Mo1 Y1 86.20(17)
C4 Mo1 Y1 105.60(18)
C1 Mo1 Y1 105.31(18)
C3 Mo1 Y1 140.80(17)
C2 Mo1 Y1 140.15(16)
Y4 Mo1 Y1 117.05(2)
C5 Mo1 Y3 133.9(2)
C4 Mo1 Y3 168.52(19)
C1 Mo1 Y3 116.41(18)
C3 Mo1 Y3 154.29(18)
C2 Mo1 Y3 125.63(17)
Y4 Mo1 Y3 69.76(2)
Y1 Mo1 Y3 63.912(19)
C5 Mo1 Y2 132.35(19)
C4 Mo1 Y2 117.09(18)
C1 Mo1 Y2 165.65(18)
C3 Mo1 Y2 128.80(18)
C2 Mo1 Y2 158.12(17)
Y4 Mo1 Y2 61.096(17)
Y1 Mo1 Y2 60.987(17)
Y3 Mo1 Y2 63.122(17)
C20 Si1 C22 110.1(4)
C20 Si1 C11 108.7(4)
C22 Si1 C11 111.3(3)
C20 Si1 C21 103.7(4)
C22 Si1 C21 107.0(4)
C11 Si1 C21 115.7(4)
C34 Si2 C32A 86.1(9)
C34 Si2 C33 119.1(10)
C32A Si2 C33 35.1(8)
C34 Si2 C34A 112.1(11)
C32A Si2 C34A 113.6(10)
C33 Si2 C34A 88.4(10)
C34 Si2 C23 112.3(7)
C32A Si2 C23 115.3(6)
C33 Si2 C23 108.7(6)
C34A Si2 C23 114.3(9)
C34 Si2 C32 103.6(9)
C32A Si2 C32 122.8(11)
C33 Si2 C32 100.1(9)
C34A Si2 C32 12.0(13)
C23 Si2 C32 112.3(9)
C34 Si2 C33A 18.4(10)
C32A Si2 C33A 104.5(8)
C33 Si2 C33A 136.6(8)
C34A Si2 C33A 103.2(8)
C23 Si2 C33A 104.1(6)
C32 Si2 C33A 92.7(10)
C44 Si3 C35 113.1(3)
C44 Si3 C45 108.9(4)
C35 Si3 C45 111.7(3)
C44 Si3 C46 106.9(4)
C35 Si3 C46 110.2(3)
C45 Si3 C46 105.7(4)
C56 Si4 C57 109.5(3)
C56 Si4 C47 109.5(3)
C57 Si4 C47 110.8(3)
C56 Si4 C58 105.2(3)
C57 Si4 C58 107.5(3)
C47 Si4 C58 114.1(3)
C2 C1 C5 108.0(6)
C2 C1 C6 125.9(7)
C5 C1 C6 125.6(7)
C2 C1 Mo1 75.8(4)
C5 C1 Mo1 69.4(4)
C6 C1 Mo1 126.8(5)
C3 C2 C1 107.5(6)
C3 C2 C7 126.3(7)
C1 C2 C7 126.0(7)
C3 C2 Mo1 71.1(3)
C1 C2 Mo1 69.3(3)
C7 C2 Mo1 129.4(4)
C2 C3 C4 109.4(6)
C2 C3 C8 126.6(7)
C4 C3 C8 123.5(7)
C2 C3 Mo1 74.4(4)
C4 C3 Mo1 69.4(3)
C8 C3 Mo1 128.6(4)
C3 C4 C5 107.4(6)
C3 C4 C9 126.4(7)
C5 C4 C9 125.4(7)
C3 C4 Mo1 75.3(4)
C5 C4 Mo1 70.6(4)
C9 C4 Mo1 127.6(5)
C4 C5 C1 107.8(6)
C4 C5 C10 125.3(8)
C1 C5 C10 125.6(8)
C4 C5 Mo1 72.9(4)
C1 C5 Mo1 74.1(4)
C10 C5 Mo1 128.9(5)
C12 C11 C15 104.1(7)
C12 C11 Si1 130.0(6)
C15 C11 Si1 124.7(7)
C12 C11 Y1 74.4(4)
C15 C11 Y1 73.0(4)
Si1 C11 Y1 126.3(3)
C13 C12 C11 109.0(8)
C13 C12 C16 122.4(9)
C11 C12 C16 127.2(8)
C13 C12 Y1 74.1(4)
C11 C12 Y1 74.7(4)
C16 C12 Y1 128.2(5)
C14 C13 C12 108.0(8)
C14 C13 C17 126.3(8)
C12 C13 C17 124.8(9)
C14 C13 Y1 74.7(4)
C12 C13 Y1 76.0(4)
C17 C13 Y1 123.5(5)
C15 C14 C13 109.8(8)
C15 C14 C18 125.0(9)
C13 C14 C18 125.2(8)
C15 C14 Y1 75.0(4)
C13 C14 Y1 75.4(4)
C18 C14 Y1 117.5(5)
C14 C15 C11 108.9(8)
C14 C15 C19 128.8(8)
C11 C15 C19 121.6(8)
C14 C15 Y1 75.3(4)
C11 C15 Y1 75.9(4)
C19 C15 Y1 122.6(5)
C27 C23 C24 105.7(5)
C27 C23 Si2 129.9(5)
C24 C23 Si2 124.4(5)
C27 C23 Y2 74.9(3)
C24 C23 Y2 76.1(3)
Si2 C23 Y2 112.9(3)
C25 C24 C23 109.5(6)
C25 C24 C28 124.6(6)
C23 C24 C28 125.7(6)
C25 C24 Y2 75.2(4)
C23 C24 Y2 72.4(3)
C28 C24 Y2 123.1(4)
C24 C25 C26 108.3(6)
C24 C25 C29 125.5(7)
C26 C25 C29 126.1(6)
C24 C25 Y2 74.6(3)
C26 C25 Y2 74.1(3)
C29 C25 Y2 121.1(4)
C27 C26 C25 107.6(6)
C27 C26 C30 126.4(7)
C25 C26 C30 125.5(7)
C27 C26 Y2 73.5(3)
C25 C26 Y2 75.1(3)
C30 C26 Y2 123.0(4)
C26 C27 C23 108.8(6)
C26 C27 C31 123.4(7)
C23 C27 C31 127.4(7)
C26 C27 Y2 75.4(3)
C23 C27 Y2 73.5(3)
C31 C27 Y2 122.6(4)
C39 C35 C36 105.6(6)
C39 C35 Si3 130.0(5)
C36 C35 Si3 124.2(5)
C39 C35 Y3 74.5(3)
C36 C35 Y3 74.6(4)
Si3 C35 Y3 119.7(3)
C37 C36 C35 109.1(6)
C37 C36 C40 124.1(6)
C35 C36 C40 126.4(6)
C37 C36 Y3 76.2(4)
C35 C36 Y3 73.9(4)
C40 C36 Y3 121.9(5)
C36 C37 C38 108.4(6)
C36 C37 C41 124.7(6)
C38 C37 C41 126.5(6)
C36 C37 Y3 73.3(4)
C38 C37 Y3 74.9(3)
C41 C37 Y3 123.2(4)
C37 C38 C39 107.5(5)
C37 C38 C42 125.9(6)
C39 C38 C42 126.6(6)
C37 C38 Y3 74.7(3)
C39 C38 Y3 72.8(3)
C42 C38 Y3 120.9(4)
C35 C39 C38 109.3(5)
C35 C39 C43 126.7(6)
C38 C39 C43 123.6(6)
C35 C39 Y3 74.3(3)
C38 C39 Y3 76.3(3)
C43 C39 Y3 121.8(4)
C51 C47 C48 105.2(5)
C51 C47 Si4 130.6(4)
C48 C47 Si4 123.1(5)
C51 C47 Y4 75.1(3)
C48 C47 Y4 73.7(3)
Si4 C47 Y4 125.3(3)
C49 C48 C47 109.3(5)
C49 C48 C52 124.1(6)
C47 C48 C52 126.2(6)
C49 C48 Y4 75.1(3)
C47 C48 Y4 74.6(3)
C52 C48 Y4 122.5(4)
C48 C49 C50 108.5(5)
C48 C49 C53 125.0(6)
C50 C49 C53 125.7(6)
C48 C49 Y4 74.4(3)
C50 C49 Y4 75.6(3)
C53 C49 Y4 123.9(4)
C51 C50 C49 107.3(5)
C51 C50 C54 124.6(6)
C49 C50 C54 127.5(6)
C51 C50 Y4 74.4(3)
C49 C50 Y4 73.5(3)
C54 C50 Y4 124.6(4)
C50 C51 C47 109.6(5)
C50 C51 C55 121.9(6)
C47 C51 C55 127.6(6)
C50 C51 Y4 74.9(3)
C47 C51 Y4 73.8(3)
C55 C51 Y4 126.7(4)
C65 C60 C61 116.8(8)
C65 C60 C59 122.4(8)
C61 C60 C59 120.8(8)
C62 C61 C60 121.3(8)
C61 C62 C63 120.1(8)
C62 C63 C64 119.3(8)
C65 C64 C63 119.3(9)
C64 C65 C60 123.2(8)

loop_
_geom_bond_atom_site_label_1
_geom_bond_atom_site_label_2
_geom_bond_distance
Y1 C15 2.644(7)
Y1 C14 2.647(7)
Y1 C13 2.655(7)
Y1 C12 2.678(7)
Y1 C11 2.682(6)
Y1 Mo1 3.2388(8)
Y1 Y3 3.4295(9)
Y1 Y2 3.4733(8)
Y2 C23 2.606(6)
Y2 C27 2.623(6)
Y2 C26 2.648(5)
Y2 C24 2.654(6)
Y2 C25 2.661(6)
Y2 Y4 3.4321(8)
Y2 Mo1 3.5812(8)
Y2 Y3 3.5825(9)
Y3 H11 2.51(5)
Y3 C35 2.625(6)
Y3 C39 2.628(6)
Y3 C36 2.634(6)
Y3 C37 2.671(6)
Y3 C38 2.673(6)
Y3 Mo1 3.2409(8)
Y3 Y4 3.6430(9)
Y4 C48 2.638(6)
Y4 C49 2.646(6)
Y4 C47 2.650(6)
Y4 C51 2.667(6)
Y4 C50 2.674(6)
Y4 Mo1 3.1277(8)
Mo1 C5 2.234(6)
Mo1 C4 2.264(6)
Mo1 C1 2.296(6)
Mo1 C3 2.340(6)
Mo1 C2 2.381(6)
Si1 C20 1.843(8)
Si1 C22 1.853(7)
Si1 C11 1.861(8)
Si1 C21 1.882(8)
Si2 C34 1.76(2)
Si2 C32A 1.762(16)
Si2 C33 1.811(19)
Si2 C34A 1.82(2)
Si2 C23 1.853(6)
Si2 C32 1.99(2)
Si2 C33A 2.01(2)
Si3 C44 1.831(8)
Si3 C35 1.865(6)
Si3 C45 1.872(7)
Si3 C46 1.882(8)
Si4 C56 1.850(7)
Si4 C57 1.858(7)
Si4 C47 1.861(6)
Si4 C58 1.862(7)
C1 C2 1.405(8)
C1 C5 1.420(9)
C1 C6 1.513(9)
C2 C3 1.400(9)
C2 C7 1.499(8)
C3 C4 1.400(8)
C3 C8 1.502(9)
C4 C5 1.410(9)
C4 C9 1.498(9)
C5 C10 1.509(9)
C11 C12 1.428(10)
C11 C15 1.429(9)
C12 C13 1.378(9)
C12 C16 1.525(11)
C13 C14 1.367(10)
C13 C17 1.518(11)
C14 C15 1.357(10)
C14 C18 1.533(11)
C15 C19 1.538(12)
C23 C27 1.425(8)
C23 C24 1.427(8)
C24 C25 1.385(8)
C24 C28 1.529(8)
C25 C26 1.412(8)
C25 C29 1.533(8)
C26 C27 1.410(9)
C26 C30 1.494(8)
C27 C31 1.508(8)
C35 C39 1.412(8)
C35 C36 1.432(8)
C36 C37 1.394(8)
C36 C40 1.497(8)
C37 C38 1.399(8)
C37 C41 1.517(8)
C38 C39 1.414(8)
C38 C42 1.514(8)
C39 C43 1.536(8)
C47 C51 1.423(8)
C47 C48 1.442(7)
C48 C49 1.390(8)
C48 C52 1.500(8)
C49 C50 1.415(8)
C49 C53 1.529(8)
C50 C51 1.413(8)
C50 C54 1.507(8)
C51 C55 1.519(7)
C59 C60 1.490(10)
C60 C65 1.357(10)
C60 C61 1.379(9)
C61 C62 1.356(10)
C62 C63 1.367(11)
C63 C64 1.367(11)
C64 C65 1.347(10)
